data_4320932
loop_
_publ_author_name
'Giancarlo Francese'
'Francisco M. Romero'
'Antonia Neels'
'Helen Stoeckli-Evans'
'Silvio Decurtins'

_publ_section_title
;
 Crystal Structures and Magnetic Properties of Metal Complexes Bearing
 Four Nitronyl Nitroxide Moieties in the Same Coordination Sphere
;
_journal_name_full 'Inorganic Chemistry'
_journal_page_first 2087
_journal_page_last 2095
_journal_paper_doi 10.1021/ic991236a
_journal_volume 39
_journal_year 2000
_chemical_formula_sum 'C38.5 H56 Cl2 N10 Ni O17'
_chemical_formula_weight 1060.54
_chemical_name_systematic
; 
 ? 
;
_space_group_IT_number 14
_symmetry_cell_setting monoclinic
_symmetry_space_group_name_Hall '-P 2ybc'
_symmetry_space_group_name_H-M 'P 1 21/c 1'
_atom_sites_solution_hydrogens geom
_atom_sites_solution_primary direct
_atom_sites_solution_secondary difmap
_audit_creation_method SHELXL-97
_cell_angle_alpha 90.00
_cell_angle_beta 113.554(10)
_cell_angle_gamma 90.00
_cell_formula_units_Z 4
_cell_length_a 20.946(2)
_cell_length_b 12.0633(6)
_cell_length_c 21.1728(16)
_cell_measurement_reflns_used 5000
_cell_measurement_temperature 223(2)
_cell_measurement_theta_max 26.05
_cell_measurement_theta_min 1.65
_cell_volume 4904.2(7)
_computing_cell_refinement 'CELL, Stoe & Cie Company, Germany'
_computing_data_collection 'EXPOSE, Stoe & Cie Company, Germany'
_computing_data_reduction 'XRED, Stoe & Cie Company, Germany'
_computing_molecular_graphics 'PLATON97 (Spek, 1997)'
_computing_publication_material 'SHELXL-97 (Sheldrick, 1997)'
_computing_structure_refinement 'SHELXL-97 (Sheldrick, 1997)'
_computing_structure_solution 'SHELXS-97 (Sheldrick, 1990)'
_diffrn_ambient_temperature 223(2)
_diffrn_measured_fraction_theta_full 0.947
_diffrn_measured_fraction_theta_max 0.947
_diffrn_measurement_device_type 'IPDS, Stoe & Cie Company, Germany'
_diffrn_measurement_method 'Phi oscillation scans'
_diffrn_radiation_monochromator graphite
_diffrn_radiation_source 'fine-focus sealed tube'
_diffrn_radiation_type MoK\a
_diffrn_radiation_wavelength 0.71073
_diffrn_reflns_av_R_equivalents 0.1577
_diffrn_reflns_av_sigmaI/netI 0.1793
_diffrn_reflns_limit_h_max 25
_diffrn_reflns_limit_h_min -25
_diffrn_reflns_limit_k_max 14
_diffrn_reflns_limit_k_min -14
_diffrn_reflns_limit_l_max 23
_diffrn_reflns_limit_l_min -23
_diffrn_reflns_number 37079
_diffrn_reflns_theta_full 25.86
_diffrn_reflns_theta_max 25.86
_diffrn_reflns_theta_min 1.99
_exptl_absorpt_coefficient_mu 0.583
_exptl_absorpt_correction_type none
_exptl_crystal_colour 'dark green'
_exptl_crystal_density_diffrn 1.436
_exptl_crystal_density_meas ?
_exptl_crystal_density_method 'not measured'
_exptl_crystal_description needle
_exptl_crystal_F_000 2220
_exptl_crystal_size_max 0.50
_exptl_crystal_size_mid 0.20
_exptl_crystal_size_min 0.25
_refine_diff_density_max 1.097
_refine_diff_density_min -0.341
_refine_diff_density_rms 0.077
_refine_ls_extinction_method none
_refine_ls_goodness_of_fit_ref 0.792
_refine_ls_hydrogen_treatment mixed
_refine_ls_matrix_type full
_refine_ls_number_parameters 638
_refine_ls_number_reflns 8989
_refine_ls_number_restraints 0
_refine_ls_restrained_S_all 0.792
_refine_ls_R_factor_all 0.1277
_refine_ls_R_factor_gt 0.0535
_refine_ls_shift/su_max 0.001
_refine_ls_shift/su_mean 0.000
_refine_ls_structure_factor_coef Fsqd
_refine_ls_weighting_details 'calc w=1/[\s^2^(Fo^2^)+(0.0491P)^2^+0.0000P] where P=(Fo^2^+2Fc^2^)/3'
_refine_ls_weighting_scheme calc
_refine_ls_wR_factor_gt 0.1111
_refine_ls_wR_factor_ref 0.1283
_reflns_number_gt 4179
_reflns_number_total 8989
_reflns_threshold_expression >2sigma(I)
_cod_data_source_file ic991236a_1.cif
_cod_data_source_block compound1
_cod_depositor_comments
;
The following automatic conversions were performed:

'_exptl_crystal_density_meas' value 'none' was changed to '?' - the
value is perceived as not measured.

Automatic conversion script
Id: cif_fix_values 3008 2015-01-20 13:52:24Z robertas 

The following automatic conversions were performed:

'_symmetry_cell_setting' tag value 'monoclinicc' was replaced with
'monoclinic' value as specified in the replacement file
'/home/robertas/cod-tools/perl-scripts/inputs/replacement_values.lst'.

Automatic conversion script
Id: cif_fix_values 3143 2015-03-26 13:38:13Z robertas 
;
_cod_original_cell_volume 4904.1(7)
_cod_original_sg_symbol_H-M 'P 21/c'
_cod_original_formula_sum 'C38.50 H56 Cl2 N10 Ni O17'
_cod_database_code 4320932

loop_
_symmetry_equiv_pos_as_xyz
'x, y, z'
'-x, y+1/2, -z+1/2'
'-x, -y, -z'
'x, -y-1/2, z-1/2'

loop_
_atom_site_label
_atom_site_type_symbol
_atom_site_fract_x
_atom_site_fract_y
_atom_site_fract_z
_atom_site_U_iso_or_equiv
_atom_site_adp_type
_atom_site_occupancy
_atom_site_symmetry_multiplicity
_atom_site_calc_flag
_atom_site_refinement_flags
_atom_site_disorder_assembly
_atom_site_disorder_group
Ni1 Ni 0.74720(3) 0.82430(4) 0.78677(3) 0.02063(15) Uani 1 1 d . . .
C1 C 0.7659(2) 0.7009(3) 0.9165(2) 0.0231(11) Uani 1 1 d . . .
C2 C 0.8011(2) 0.6533(4) 0.9804(3) 0.0342(13) Uani 1 1 d . . .
H2 H 0.7762 0.6228 1.0047 0.041 Uiso 1 1 calc R . .
C3 C 0.8728(3) 0.6508(5) 1.0084(3) 0.0472(16) Uani 1 1 d . . .
H3 H 0.8973 0.6185 1.0519 0.057 Uiso 1 1 calc R . .
C4 C 0.9084(2) 0.6963(4) 0.9719(3) 0.0396(14) Uani 1 1 d . . .
H4 H 0.9573 0.6955 0.9902 0.048 Uiso 1 1 calc R . .
C5 C 0.8708(2) 0.7433(4) 0.9078(3) 0.0267(11) Uani 1 1 d . . .
C6 C 0.6898(2) 0.7063(3) 0.8855(2) 0.0201(10) Uani 1 1 d . . .
C7 C 0.5752(2) 0.7733(4) 0.8260(3) 0.0269(11) Uani 1 1 d . . .
C8 C 0.5727(2) 0.6501(4) 0.8471(3) 0.0278(12) Uani 1 1 d . . .
C9 C 0.5557(3) 0.8562(4) 0.8697(3) 0.0373(13) Uani 1 1 d . . .
H9A H 0.5665 0.9307 0.8598 0.056 Uiso 1 1 calc R . .
H9B H 0.5818 0.8399 0.9181 0.056 Uiso 1 1 calc R . .
H9C H 0.5062 0.8508 0.8590 0.056 Uiso 1 1 calc R . .
C10 C 0.5363(2) 0.7984(4) 0.7498(3) 0.0365(13) Uani 1 1 d . . .
H10A H 0.5457 0.8741 0.7407 0.055 Uiso 1 1 calc R . .
H10B H 0.4867 0.7891 0.7370 0.055 Uiso 1 1 calc R . .
H10C H 0.5517 0.7479 0.7230 0.055 Uiso 1 1 calc R . .
C11 C 0.5246(3) 0.6271(4) 0.8834(3) 0.0394(14) Uani 1 1 d . . .
H11A H 0.5301 0.5507 0.8989 0.059 Uiso 1 1 calc R . .
H11B H 0.4767 0.6397 0.8517 0.059 Uiso 1 1 calc R . .
H11C H 0.5362 0.6761 0.9227 0.059 Uiso 1 1 calc R . .
C12 C 0.5584(3) 0.5693(4) 0.7873(3) 0.0444(15) Uani 1 1 d . . .
H12A H 0.5662 0.4940 0.8047 0.067 Uiso 1 1 calc R . .
H12B H 0.5895 0.5855 0.7646 0.067 Uiso 1 1 calc R . .
H12C H 0.5105 0.5773 0.7545 0.067 Uiso 1 1 calc R . .
C13 C 0.9075(2) 0.7890(4) 0.8675(3) 0.0274(12) Uani 1 1 d . . .
C14 C 0.9978(3) 0.8716(5) 0.8412(3) 0.0445(15) Uani 1 1 d . . .
C15 C 0.9332(2) 0.8449(4) 0.7713(3) 0.0334(13) Uani 1 1 d . . .
C16 C 1.0630(3) 0.8044(6) 0.8514(4) 0.077(2) Uani 1 1 d . . .
H16A H 1.0979 0.8166 0.8975 0.116 Uiso 1 1 calc R . .
H16B H 1.0812 0.8277 0.8179 0.116 Uiso 1 1 calc R . .
H16C H 1.0512 0.7263 0.8451 0.116 Uiso 1 1 calc R . .
C17 C 1.0164(4) 0.9920(5) 0.8543(4) 0.086(3) Uani 1 1 d . . .
H17A H 1.0524 1.0010 0.9002 0.129 Uiso 1 1 calc R . .
H17B H 0.9754 1.0338 0.8505 0.129 Uiso 1 1 calc R . .
H17C H 1.0332 1.0191 0.8206 0.129 Uiso 1 1 calc R . .
C18 C 0.8981(3) 0.9463(5) 0.7283(3) 0.0615(19) Uani 1 1 d . . .
H18A H 0.8569 0.9233 0.6891 0.092 Uiso 1 1 calc R . .
H18B H 0.9302 0.9824 0.7122 0.092 Uiso 1 1 calc R . .
H18C H 0.8850 0.9976 0.7563 0.092 Uiso 1 1 calc R . .
C19 C 0.9469(3) 0.7583(5) 0.7274(4) 0.0636(19) Uani 1 1 d . . .
H19A H 0.9054 0.7476 0.6856 0.095 Uiso 1 1 calc R . .
H19B H 0.9594 0.6890 0.7526 0.095 Uiso 1 1 calc R . .
H19C H 0.9849 0.7823 0.7154 0.095 Uiso 1 1 calc R . .
C20 C 0.6740(2) 0.8615(3) 0.6352(2) 0.0217(10) Uani 1 1 d . . .
C21 C 0.6386(3) 0.9163(4) 0.5733(3) 0.0336(13) Uani 1 1 d . . .
H21 H 0.6228 0.8778 0.5312 0.040 Uiso 1 1 calc R . .
C22 C 0.6272(3) 1.0283(4) 0.5751(3) 0.0366(13) Uani 1 1 d . . .
H22 H 0.6025 1.0671 0.5340 0.044 Uiso 1 1 calc R . .
C23 C 0.6519(2) 1.0835(4) 0.6371(3) 0.0312(12) Uani 1 1 d . . .
H23 H 0.6452 1.1603 0.6385 0.037 Uiso 1 1 calc R . .
C24 C 0.6869(2) 1.0251(4) 0.6976(3) 0.0252(11) Uani 1 1 d . . .
C25 C 0.6858(2) 0.7416(3) 0.6335(2) 0.0226(11) Uani 1 1 d . . .
C26 C 0.7133(3) 0.5678(4) 0.5985(3) 0.0296(12) Uani 1 1 d . . .
C27 C 0.6928(3) 0.5502(4) 0.6602(3) 0.0295(12) Uani 1 1 d . . .
C28 C 0.6205(3) 0.5000(4) 0.6407(3) 0.0443(15) Uani 1 1 d . . .
H28A H 0.6076 0.5038 0.6798 0.066 Uiso 1 1 calc R . .
H28B H 0.6209 0.4232 0.6273 0.066 Uiso 1 1 calc R . .
H28C H 0.5869 0.5411 0.6024 0.066 Uiso 1 1 calc R . .
C29 C 0.7454(3) 0.4892(4) 0.7217(3) 0.0523(17) Uani 1 1 d . . .
H29A H 0.7302 0.4906 0.7594 0.078 Uiso 1 1 calc R . .
H29B H 0.7904 0.5251 0.7360 0.078 Uiso 1 1 calc R . .
H29C H 0.7491 0.4129 0.7091 0.078 Uiso 1 1 calc R . .
C30 C 0.6731(3) 0.5001(4) 0.5352(3) 0.0450(15) Uani 1 1 d . . .
H30A H 0.6861 0.5226 0.4980 0.067 Uiso 1 1 calc R . .
H30B H 0.6236 0.5119 0.5217 0.067 Uiso 1 1 calc R . .
H30C H 0.6838 0.4221 0.5452 0.067 Uiso 1 1 calc R . .
C31 C 0.7917(3) 0.5598(5) 0.6170(4) 0.0556(17) Uani 1 1 d . . .
H31A H 0.8021 0.5914 0.5801 0.083 Uiso 1 1 calc R . .
H31B H 0.8059 0.4826 0.6234 0.083 Uiso 1 1 calc R . .
H31C H 0.8167 0.6004 0.6593 0.083 Uiso 1 1 calc R . .
C32 C 0.7136(2) 1.0811(3) 0.7642(2) 0.0226(11) Uani 1 1 d . . .
C33 C 0.7201(3) 1.2006(3) 0.8550(2) 0.0292(12) Uani 1 1 d . . .
C34 C 0.7875(3) 1.1300(4) 0.8782(3) 0.0320(12) Uani 1 1 d . . .
C35 C 0.8060(3) 1.0669(5) 0.9452(3) 0.0540(17) Uani 1 1 d . . .
H35A H 0.8503 1.0298 0.9570 0.081 Uiso 1 1 calc R . .
H35B H 0.7701 1.0123 0.9397 0.081 Uiso 1 1 calc R . .
H35C H 0.8092 1.1182 0.9816 0.081 Uiso 1 1 calc R . .
C36 C 0.8511(3) 1.1919(5) 0.8783(3) 0.0542(17) Uani 1 1 d . . .
H36A H 0.8893 1.1402 0.8879 0.081 Uiso 1 1 calc R . .
H36B H 0.8645 1.2489 0.9136 0.081 Uiso 1 1 calc R . .
H36C H 0.8398 1.2259 0.8336 0.081 Uiso 1 1 calc R . .
C37 C 0.6671(3) 1.1591(5) 0.8828(3) 0.0456(14) Uani 1 1 d . . .
H37A H 0.6227 1.1953 0.8582 0.068 Uiso 1 1 calc R . .
H37B H 0.6836 1.1760 0.9315 0.068 Uiso 1 1 calc R . .
H37C H 0.6615 1.0795 0.8761 0.068 Uiso 1 1 calc R . .
C38 C 0.7308(3) 1.3252(4) 0.8671(3) 0.0464(14) Uani 1 1 d . . .
H38A H 0.6859 1.3620 0.8502 0.070 Uiso 1 1 calc R . .
H38B H 0.7579 1.3533 0.8427 0.070 Uiso 1 1 calc R . .
H38C H 0.7553 1.3395 0.9160 0.070 Uiso 1 1 calc R . .
C39 C 0.2190(6) 0.8704(10) 0.4325(7) 0.055(3) Uiso 0.50 1 d P . .
H39A H 0.1806 0.8641 0.4469 0.083 Uiso 0.50 1 calc PR . .
H39B H 0.2013 0.8922 0.3845 0.083 Uiso 0.50 1 calc PR . .
H39C H 0.2516 0.9258 0.4605 0.083 Uiso 0.50 1 calc PR . .
O1 O 0.67675(15) 0.8727(2) 0.82539(16) 0.0236(7) Uani 1 1 d . . .
O2 O 0.66580(17) 0.5427(2) 0.93101(18) 0.0343(9) Uani 1 1 d . . .
O3 O 0.82122(15) 0.7648(2) 0.75678(16) 0.0279(8) Uani 1 1 d . . .
O4 O 1.0097(2) 0.8455(4) 0.9584(2) 0.0690(14) Uani 1 1 d . . .
O5 O 0.68587(15) 0.6921(2) 0.74055(16) 0.0254(7) Uani 1 1 d . . .
O6 O 0.69602(19) 0.7327(3) 0.52819(19) 0.0408(9) Uani 1 1 d . . .
O7 O 0.80535(15) 0.9614(2) 0.82493(16) 0.0268(8) Uani 1 1 d . . .
O8 O 0.63606(18) 1.2308(3) 0.73811(19) 0.0422(9) Uani 1 1 d . . .
O9 O 0.9731(3) 0.3697(4) 0.8799(3) 0.0946(18) Uani 1 1 d . . .
O10 O 0.9916(4) 0.5546(5) 0.8792(4) 0.151(3) Uani 1 1 d . . .
O11 O 0.8821(2) 0.4890(4) 0.8672(3) 0.0757(14) Uani 1 1 d . . .
O12 O 0.9221(3) 0.4665(7) 0.7799(3) 0.155(3) Uani 1 1 d . . .
O13 O 0.4689(2) 0.6425(3) 0.5861(2) 0.0594(12) Uani 1 1 d . . .
O14 O 0.4820(3) 0.8334(4) 0.5746(2) 0.0927(18) Uani 1 1 d . . .
O15 O 0.4149(2) 0.7304(3) 0.4796(2) 0.0799(17) Uani 1 1 d . . .
O16 O 0.5354(2) 0.7091(4) 0.5284(3) 0.0797(16) Uani 1 1 d . . .
O17 O 0.2491(6) 0.7790(9) 0.4399(6) 0.106(4) Uiso 0.50 1 d P . .
H17 H 0.2601 0.7679 0.4069 0.159 Uiso 0.50 1 calc PR . .
O18 O 1.1042(8) 0.5979(9) 0.9924(7) 0.129(5) Uani 0.50 1 d P . .
N1 N 0.80033(19) 0.7451(3) 0.87964(19) 0.0224(9) Uani 1 1 d . . .
N2 N 0.65209(17) 0.7864(3) 0.84507(19) 0.0204(9) Uani 1 1 d . . .
N3 N 0.64690(19) 0.6302(3) 0.8946(2) 0.0229(9) Uani 1 1 d . . .
N4 N 0.8834(2) 0.7958(3) 0.7995(2) 0.0302(10) Uani 1 1 d . . .
N5 N 0.9721(2) 0.8328(4) 0.8945(2) 0.0398(11) Uani 1 1 d . . .
N6 N 0.69761(18) 0.9134(3) 0.69708(19) 0.0216(9) Uani 1 1 d . . .
N7 N 0.68878(18) 0.6676(3) 0.6821(2) 0.0226(9) Uani 1 1 d . . .
N8 N 0.69563(19) 0.6889(3) 0.5822(2) 0.0280(9) Uani 1 1 d . . .
N9 N 0.76762(18) 1.0489(3) 0.8202(2) 0.0218(9) Uani 1 1 d . . .
N10 N 0.68769(19) 1.1760(3) 0.7789(2) 0.0295(9) Uani 1 1 d . . .
Cl2 Cl 0.47436(7) 0.72894(10) 0.54301(7) 0.0414(4) Uani 1 1 d . . .
Cl3 Cl 0.94183(8) 0.47000(12) 0.85128(8) 0.0500(4) Uani 1 1 d . . .

loop_
_atom_site_aniso_label
_atom_site_aniso_U_11
_atom_site_aniso_U_22
_atom_site_aniso_U_33
_atom_site_aniso_U_23
_atom_site_aniso_U_13
_atom_site_aniso_U_12
Ni1 0.0216(3) 0.0219(3) 0.0167(3) 0.0023(3) 0.0059(2) -0.0008(3)
C1 0.028(3) 0.024(3) 0.017(3) 0.0033(19) 0.008(2) 0.0070(19)
C2 0.034(3) 0.050(3) 0.020(3) 0.014(2) 0.012(2) 0.005(2)
C3 0.027(3) 0.084(4) 0.026(3) 0.022(3) 0.005(2) 0.012(3)
C4 0.020(3) 0.064(4) 0.030(3) 0.011(3) 0.005(2) 0.004(2)
C5 0.019(2) 0.032(3) 0.025(3) 0.002(2) 0.004(2) 0.001(2)
C6 0.025(2) 0.023(2) 0.015(3) -0.0010(18) 0.011(2) -0.0041(18)
C7 0.021(2) 0.031(3) 0.024(3) -0.002(2) 0.004(2) 0.001(2)
C8 0.025(3) 0.033(3) 0.027(3) -0.002(2) 0.012(2) -0.005(2)
C9 0.033(3) 0.039(3) 0.041(4) -0.007(2) 0.016(3) 0.002(2)
C10 0.029(3) 0.041(3) 0.028(3) 0.006(2) -0.001(2) 0.000(2)
C11 0.032(3) 0.049(3) 0.040(4) 0.014(3) 0.017(3) 0.002(2)
C12 0.051(4) 0.035(3) 0.041(4) -0.012(3) 0.011(3) -0.011(3)
C13 0.019(2) 0.037(3) 0.023(3) 0.006(2) 0.006(2) 0.000(2)
C14 0.034(3) 0.056(4) 0.049(4) 0.010(3) 0.022(3) -0.007(3)
C15 0.028(3) 0.046(3) 0.029(3) 0.005(2) 0.014(2) -0.012(2)
C16 0.035(3) 0.121(6) 0.076(6) 0.011(5) 0.021(3) 0.014(4)
C17 0.110(6) 0.073(5) 0.060(5) -0.003(4) 0.018(5) -0.047(4)
C18 0.046(4) 0.077(4) 0.066(5) 0.037(4) 0.027(3) -0.004(3)
C19 0.064(4) 0.087(5) 0.062(5) -0.024(4) 0.049(4) -0.027(4)
C20 0.022(2) 0.027(2) 0.016(3) -0.0007(19) 0.006(2) -0.0029(19)
C21 0.049(3) 0.033(3) 0.015(3) 0.001(2) 0.010(2) 0.004(2)
C22 0.051(3) 0.035(3) 0.018(3) 0.005(2) 0.009(3) 0.010(2)
C23 0.036(3) 0.026(3) 0.031(3) 0.009(2) 0.012(2) 0.008(2)
C24 0.025(3) 0.026(3) 0.027(3) 0.002(2) 0.013(2) -0.001(2)
C25 0.024(3) 0.025(2) 0.015(3) 0.004(2) 0.005(2) 0.0005(19)
C26 0.041(3) 0.025(3) 0.025(3) 0.000(2) 0.015(2) 0.004(2)
C27 0.037(3) 0.019(2) 0.030(3) -0.001(2) 0.011(2) 0.003(2)
C28 0.054(4) 0.036(3) 0.054(4) -0.016(3) 0.032(3) -0.013(3)
C29 0.066(4) 0.046(3) 0.038(4) 0.011(3) 0.014(3) 0.024(3)
C30 0.071(4) 0.036(3) 0.030(4) -0.009(2) 0.022(3) -0.005(3)
C31 0.045(4) 0.056(4) 0.074(5) 0.003(3) 0.033(3) 0.011(3)
C32 0.028(3) 0.019(2) 0.022(3) 0.0007(19) 0.012(2) -0.0002(19)
C33 0.041(3) 0.022(3) 0.019(3) -0.0053(19) 0.006(2) -0.004(2)
C34 0.040(3) 0.028(3) 0.026(3) -0.008(2) 0.011(2) -0.005(2)
C35 0.072(4) 0.056(4) 0.022(4) -0.002(3) 0.006(3) 0.019(3)
C36 0.041(3) 0.048(4) 0.069(5) -0.024(3) 0.017(3) -0.018(3)
C37 0.051(4) 0.058(4) 0.035(4) 0.002(3) 0.025(3) 0.003(3)
C38 0.071(4) 0.023(3) 0.039(4) -0.003(2) 0.016(3) 0.005(3)
O1 0.0293(18) 0.0228(16) 0.023(2) 0.0026(13) 0.0143(14) 0.0003(14)
O2 0.036(2) 0.0252(17) 0.045(2) 0.0115(16) 0.0193(17) 0.0055(14)
O3 0.0178(17) 0.0421(19) 0.023(2) -0.0003(15) 0.0069(14) 0.0005(14)
O4 0.041(2) 0.119(4) 0.035(3) 0.003(2) 0.003(2) -0.030(2)
O5 0.0338(18) 0.0256(17) 0.017(2) -0.0031(13) 0.0105(14) -0.0077(14)
O6 0.064(3) 0.042(2) 0.024(2) 0.0033(17) 0.0257(18) -0.0016(18)
O7 0.0208(17) 0.0230(16) 0.030(2) 0.0000(14) 0.0035(14) 0.0000(13)
O8 0.044(2) 0.040(2) 0.036(2) 0.0006(17) 0.0090(18) 0.0157(17)
O9 0.070(3) 0.090(4) 0.118(5) 0.042(3) 0.032(3) 0.023(3)
O10 0.146(6) 0.118(5) 0.188(8) 0.008(5) 0.067(6) -0.062(5)
O11 0.065(3) 0.098(4) 0.067(4) -0.011(3) 0.029(3) 0.022(3)
O12 0.090(5) 0.327(10) 0.046(4) 0.029(5) 0.025(3) 0.082(5)
O13 0.057(3) 0.063(3) 0.069(3) 0.038(2) 0.037(2) 0.017(2)
O14 0.143(5) 0.049(3) 0.057(3) -0.010(2) 0.010(3) 0.007(3)
O15 0.082(3) 0.041(2) 0.067(3) 0.012(2) -0.022(3) -0.010(2)
O16 0.070(3) 0.085(3) 0.104(5) 0.034(3) 0.055(3) 0.007(3)
O18 0.165(13) 0.095(8) 0.118(12) 0.010(7) 0.048(10) -0.017(8)
N1 0.025(2) 0.025(2) 0.013(2) 0.0039(16) 0.0032(17) 0.0016(16)
N2 0.020(2) 0.0193(19) 0.020(2) 0.0016(15) 0.0054(17) -0.0008(15)
N3 0.028(2) 0.0206(19) 0.021(2) 0.0038(16) 0.0104(17) 0.0007(16)
N4 0.030(2) 0.031(2) 0.029(3) 0.0025(17) 0.010(2) -0.0010(17)
N5 0.026(2) 0.060(3) 0.028(3) 0.010(2) 0.005(2) -0.008(2)
N6 0.023(2) 0.024(2) 0.016(2) 0.0047(16) 0.0065(17) 0.0003(16)
N7 0.026(2) 0.025(2) 0.019(2) 0.0012(18) 0.0103(17) 0.0028(17)
N8 0.033(2) 0.034(2) 0.020(3) 0.002(2) 0.0145(18) -0.0039(18)
N9 0.021(2) 0.024(2) 0.019(2) 0.0029(16) 0.0063(17) -0.0023(16)
N10 0.033(2) 0.027(2) 0.025(2) 0.0023(19) 0.0075(18) 0.0049(19)
Cl2 0.0437(8) 0.0362(7) 0.0381(9) 0.0077(6) 0.0098(6) -0.0001(6)
Cl3 0.0444(9) 0.0543(9) 0.0498(11) 0.0149(7) 0.0173(7) 0.0097(7)

loop_
_atom_type_symbol
_atom_type_description
_atom_type_scat_dispersion_real
_atom_type_scat_dispersion_imag
_atom_type_scat_source
Ni Ni 0.3393 1.1124 'International Tables Vol C Tables 4.2.6.8 and 6.1.1.4'
C C 0.0033 0.0016 'International Tables Vol C Tables 4.2.6.8 and 6.1.1.4'
O O 0.0106 0.0060 'International Tables Vol C Tables 4.2.6.8 and 6.1.1.4'
N N 0.0061 0.0033 'International Tables Vol C Tables 4.2.6.8 and 6.1.1.4'
Cl Cl 0.1484 0.1585 'International Tables Vol C Tables 4.2.6.8 and 6.1.1.4'
H H 0.0000 0.0000 'International Tables Vol C Tables 4.2.6.8 and 6.1.1.4'

loop_
_geom_angle_atom_site_label_1
_geom_angle_atom_site_label_2
_geom_angle_atom_site_label_3
_geom_angle
_geom_angle_site_symmetry_1
_geom_angle_site_symmetry_3
_geom_angle_publ_flag
O7 Ni1 O3 90.04(13) . . ?
O7 Ni1 O5 175.29(13) . . ?
O3 Ni1 O5 89.25(13) . . ?
O7 Ni1 O1 91.30(12) . . ?
O3 Ni1 O1 173.95(12) . . ?
O5 Ni1 O1 89.89(12) . . ?
O7 Ni1 N6 86.75(13) . . ?
O3 Ni1 N6 93.60(14) . . ?
O5 Ni1 N6 88.65(13) . . ?
O1 Ni1 N6 92.37(13) . . ?
O7 Ni1 N1 89.34(13) . . ?
O3 Ni1 N1 86.90(14) . . ?
O5 Ni1 N1 95.27(13) . . ?
O1 Ni1 N1 87.22(14) . . ?
N6 Ni1 N1 176.05(15) . . ?
N1 C1 C2 121.8(4) . . ?
N1 C1 C6 117.1(4) . . ?
C2 C1 C6 121.1(4) . . ?
C3 C2 C1 119.6(5) . . ?
C2 C3 C4 119.2(5) . . ?
C3 C4 C5 119.1(4) . . ?
N1 C5 C4 122.0(4) . . ?
N1 C5 C13 118.1(4) . . ?
C4 C5 C13 119.9(4) . . ?
N2 C6 N3 109.2(4) . . ?
N2 C6 C1 125.8(4) . . ?
N3 C6 C1 125.0(4) . . ?
N2 C7 C10 109.1(4) . . ?
N2 C7 C9 106.6(4) . . ?
C10 C7 C9 110.7(4) . . ?
N2 C7 C8 100.3(3) . . ?
C10 C7 C8 115.5(4) . . ?
C9 C7 C8 113.7(4) . . ?
N3 C8 C11 110.7(4) . . ?
N3 C8 C12 105.2(4) . . ?
C11 C8 C12 110.7(4) . . ?
N3 C8 C7 101.6(3) . . ?
C11 C8 C7 115.2(4) . . ?
C12 C8 C7 112.7(4) . . ?
N4 C13 N5 108.6(4) . . ?
N4 C13 C5 126.5(4) . . ?
N5 C13 C5 124.9(4) . . ?
C17 C14 N5 107.8(5) . . ?
C17 C14 C16 109.7(6) . . ?
N5 C14 C16 107.3(5) . . ?
C17 C14 C15 115.4(5) . . ?
N5 C14 C15 102.0(4) . . ?
C16 C14 C15 113.8(5) . . ?
C19 C15 N4 107.7(4) . . ?
C19 C15 C18 110.7(5) . . ?
N4 C15 C18 107.8(4) . . ?
C19 C15 C14 114.6(5) . . ?
N4 C15 C14 100.2(4) . . ?
C18 C15 C14 114.9(4) . . ?
N6 C20 C21 122.9(4) . . ?
N6 C20 C25 118.6(4) . . ?
C21 C20 C25 118.5(4) . . ?
C22 C21 C20 118.4(4) . . ?
C21 C22 C23 119.9(4) . . ?
C22 C23 C24 119.6(4) . . ?
N6 C24 C23 121.4(4) . . ?
N6 C24 C32 117.6(4) . . ?
C23 C24 C32 121.0(4) . . ?
N8 C25 N7 109.2(4) . . ?
N8 C25 C20 124.5(4) . . ?
N7 C25 C20 126.3(4) . . ?
C30 C26 N8 108.8(4) . . ?
C30 C26 C31 110.8(5) . . ?
N8 C26 C31 105.0(4) . . ?
C30 C26 C27 115.6(4) . . ?
N8 C26 C27 101.5(4) . . ?
C31 C26 C27 114.1(4) . . ?
N7 C27 C29 107.6(4) . . ?
N7 C27 C28 106.6(4) . . ?
C29 C27 C28 110.0(4) . . ?
N7 C27 C26 101.6(3) . . ?
C29 C27 C26 116.1(4) . . ?
C28 C27 C26 114.0(4) . . ?
N9 C32 N10 108.5(4) . . ?
N9 C32 C24 126.0(4) . . ?
N10 C32 C24 125.5(4) . . ?
N10 C33 C38 110.3(4) . . ?
N10 C33 C37 105.0(4) . . ?
C38 C33 C37 109.8(4) . . ?
N10 C33 C34 101.2(4) . . ?
C38 C33 C34 115.7(4) . . ?
C37 C33 C34 113.9(4) . . ?
N9 C34 C35 108.9(4) . . ?
N9 C34 C36 106.2(4) . . ?
C35 C34 C36 110.4(5) . . ?
N9 C34 C33 100.3(4) . . ?
C35 C34 C33 115.5(4) . . ?
C36 C34 C33 114.5(4) . . ?
N2 O1 Ni1 110.1(2) . . ?
N4 O3 Ni1 110.9(3) . . ?
N7 O5 Ni1 112.1(2) . . ?
N9 O7 Ni1 112.5(2) . . ?
C5 N1 C1 118.3(4) . . ?
C5 N1 Ni1 120.3(3) . . ?
C1 N1 Ni1 121.2(3) . . ?
O1 N2 C6 125.4(3) . . ?
O1 N2 C7 121.2(3) . . ?
C6 N2 C7 113.3(3) . . ?
O2 N3 C6 125.9(4) . . ?
O2 N3 C8 121.9(3) . . ?
C6 N3 C8 111.5(3) . . ?
O3 N4 C13 125.1(4) . . ?
O3 N4 C15 119.5(4) . . ?
C13 N4 C15 115.4(4) . . ?
O4 N5 C13 126.0(4) . . ?
O4 N5 C14 120.2(4) . . ?
C13 N5 C14 113.8(4) . . ?
C20 N6 C24 117.8(4) . . ?
C20 N6 Ni1 120.3(3) . . ?
C24 N6 Ni1 122.0(3) . . ?
O5 N7 C25 124.9(4) . . ?
O5 N7 C27 122.7(4) . . ?
C25 N7 C27 112.3(4) . . ?
O6 N8 C25 126.4(4) . . ?
O6 N8 C26 121.4(4) . . ?
C25 N8 C26 112.0(4) . . ?
O7 N9 C32 125.5(4) . . ?
O7 N9 C34 120.5(3) . . ?
C32 N9 C34 113.6(4) . . ?
O8 N10 C32 126.5(4) . . ?
O8 N10 C33 121.5(4) . . ?
C32 N10 C33 111.2(4) . . ?
O14 Cl2 O15 109.2(3) . . ?
O14 Cl2 O13 112.0(3) . . ?
O15 Cl2 O13 110.6(3) . . ?
O14 Cl2 O16 107.9(3) . . ?
O15 Cl2 O16 108.4(3) . . ?
O13 Cl2 O16 108.7(2) . . ?
O9 Cl3 O12 109.2(4) . . ?
O9 Cl3 O10 107.8(4) . . ?
O12 Cl3 O10 109.0(5) . . ?
O9 Cl3 O11 109.7(3) . . ?
O12 Cl3 O11 110.4(3) . . ?
O10 Cl3 O11 110.7(4) . . ?

loop_
_geom_bond_atom_site_label_1
_geom_bond_atom_site_label_2
_geom_bond_distance
_geom_bond_site_symmetry_2
_geom_bond_publ_flag
Ni1 O7 2.021(3) . ?
Ni1 O3 2.027(3) . ?
Ni1 O5 2.036(3) . ?
Ni1 O1 2.037(3) . ?
Ni1 N6 2.065(4) . ?
Ni1 N1 2.066(4) . ?
C1 N1 1.364(6) . ?
C1 C2 1.381(6) . ?
C1 C6 1.463(6) . ?
C2 C3 1.378(7) . ?
C3 C4 1.384(7) . ?
C4 C5 1.389(6) . ?
C5 N1 1.353(5) . ?
C5 C13 1.466(7) . ?
C6 N2 1.323(5) . ?
C6 N3 1.352(5) . ?
C7 N2 1.504(6) . ?
C7 C10 1.518(6) . ?
C7 C9 1.526(7) . ?
C7 C8 1.559(6) . ?
C8 N3 1.495(6) . ?
C8 C11 1.517(7) . ?
C8 C12 1.530(7) . ?
C13 N4 1.324(6) . ?
C13 N5 1.347(6) . ?
C14 C17 1.500(8) . ?
C14 N5 1.507(7) . ?
C14 C16 1.527(8) . ?
C14 C15 1.589(8) . ?
C15 C19 1.502(8) . ?
C15 N4 1.514(6) . ?
C15 C18 1.527(7) . ?
C20 N6 1.354(6) . ?
C20 C21 1.389(6) . ?
C20 C25 1.470(6) . ?
C21 C22 1.375(6) . ?
C22 C23 1.375(7) . ?
C23 C24 1.386(6) . ?
C24 N6 1.367(5) . ?
C24 C32 1.458(7) . ?
C25 N8 1.344(6) . ?
C25 N7 1.345(6) . ?
C26 C30 1.507(7) . ?
C26 N8 1.513(6) . ?
C26 C31 1.530(7) . ?
C26 C27 1.544(7) . ?
C27 N7 1.503(6) . ?
C27 C29 1.518(7) . ?
C27 C28 1.527(7) . ?
C32 N9 1.330(6) . ?
C32 N10 1.355(6) . ?
C33 N10 1.507(6) . ?
C33 C38 1.526(6) . ?
C33 C37 1.532(7) . ?
C33 C34 1.552(7) . ?
C34 N9 1.493(6) . ?
C34 C35 1.516(7) . ?
C34 C36 1.525(7) . ?
C39 O17 1.249(13) . ?
O1 N2 1.302(4) . ?
O2 N3 1.273(4) . ?
O3 N4 1.309(5) . ?
O4 N5 1.275(5) . ?
O5 N7 1.297(5) . ?
O6 N8 1.263(5) . ?
O7 N9 1.298(4) . ?
O8 N10 1.267(5) . ?
O9 Cl3 1.394(5) . ?
O10 Cl3 1.409(6) . ?
O11 Cl3 1.437(5) . ?
O12 Cl3 1.399(6) . ?
O13 Cl2 1.420(4) . ?
O14 Cl2 1.405(4) . ?
O15 Cl2 1.420(4) . ?
O16 Cl2 1.451(5) . ?

loop_
_geom_torsion_atom_site_label_1
_geom_torsion_atom_site_label_2
_geom_torsion_atom_site_label_3
_geom_torsion_atom_site_label_4
_geom_torsion
_geom_torsion_site_symmetry_1
_geom_torsion_site_symmetry_2
_geom_torsion_site_symmetry_3
_geom_torsion_site_symmetry_4
_geom_torsion_publ_flag
N1 C1 C2 C3 0.5(7) . . . . ?
C6 C1 C2 C3 -179.3(5) . . . . ?
C1 C2 C3 C4 0.1(8) . . . . ?
C2 C3 C4 C5 -0.1(9) . . . . ?
C3 C4 C5 N1 -0.5(8) . . . . ?
C3 C4 C5 C13 -178.2(5) . . . . ?
N1 C1 C6 N2 -32.9(6) . . . . ?
C2 C1 C6 N2 146.9(5) . . . . ?
N1 C1 C6 N3 148.2(4) . . . . ?
C2 C1 C6 N3 -32.0(7) . . . . ?
N2 C7 C8 N3 18.6(4) . . . . ?
C10 C7 C8 N3 135.6(4) . . . . ?
C9 C7 C8 N3 -94.8(4) . . . . ?
N2 C7 C8 C11 138.2(4) . . . . ?
C10 C7 C8 C11 -104.8(5) . . . . ?
C9 C7 C8 C11 24.9(6) . . . . ?
N2 C7 C8 C12 -93.5(4) . . . . ?
C10 C7 C8 C12 23.5(6) . . . . ?
C9 C7 C8 C12 153.2(4) . . . . ?
N1 C5 C13 N4 -26.3(7) . . . . ?
C4 C5 C13 N4 151.5(5) . . . . ?
N1 C5 C13 N5 152.8(5) . . . . ?
C4 C5 C13 N5 -29.4(7) . . . . ?
C17 C14 C15 C19 128.4(6) . . . . ?
N5 C14 C15 C19 -115.0(5) . . . . ?
C16 C14 C15 C19 0.2(7) . . . . ?
C17 C14 C15 N4 -116.6(5) . . . . ?
N5 C14 C15 N4 0.0(5) . . . . ?
C16 C14 C15 N4 115.2(5) . . . . ?
C17 C14 C15 C18 -1.4(7) . . . . ?
N5 C14 C15 C18 115.1(5) . . . . ?
C16 C14 C15 C18 -129.7(5) . . . . ?
N6 C20 C21 C22 0.1(8) . . . . ?
C25 C20 C21 C22 179.5(4) . . . . ?
C20 C21 C22 C23 1.4(8) . . . . ?
C21 C22 C23 C24 -1.5(8) . . . . ?
C22 C23 C24 N6 0.2(8) . . . . ?
C22 C23 C24 C32 -179.8(5) . . . . ?
N6 C20 C25 N8 -148.2(4) . . . . ?
C21 C20 C25 N8 32.4(7) . . . . ?
N6 C20 C25 N7 31.5(7) . . . . ?
C21 C20 C25 N7 -147.9(5) . . . . ?
C30 C26 C27 N7 -134.4(4) . . . . ?
N8 C26 C27 N7 -16.9(4) . . . . ?
C31 C26 C27 N7 95.4(4) . . . . ?
C30 C26 C27 C29 109.2(5) . . . . ?
N8 C26 C27 C29 -133.3(4) . . . . ?
C31 C26 C27 C29 -20.9(6) . . . . ?
C30 C26 C27 C28 -20.2(6) . . . . ?
N8 C26 C27 C28 97.3(4) . . . . ?
C31 C26 C27 C28 -150.3(4) . . . . ?
N6 C24 C32 N9 27.0(7) . . . . ?
C23 C24 C32 N9 -152.9(5) . . . . ?
N6 C24 C32 N10 -153.8(4) . . . . ?
C23 C24 C32 N10 26.2(7) . . . . ?
N10 C33 C34 N9 -20.8(4) . . . . ?
C38 C33 C34 N9 -140.0(4) . . . . ?
C37 C33 C34 N9 91.3(5) . . . . ?
N10 C33 C34 C35 -137.7(4) . . . . ?
C38 C33 C34 C35 103.2(5) . . . . ?
C37 C33 C34 C35 -25.5(6) . . . . ?
N10 C33 C34 C36 92.4(5) . . . . ?
C38 C33 C34 C36 -26.8(6) . . . . ?
C37 C33 C34 C36 -155.4(5) . . . . ?
O7 Ni1 O1 N2 -145.2(3) . . . . ?
O3 Ni1 O1 N2 -42.5(13) . . . . ?
O5 Ni1 O1 N2 39.4(3) . . . . ?
N6 Ni1 O1 N2 128.0(3) . . . . ?
N1 Ni1 O1 N2 -55.9(3) . . . . ?
O7 Ni1 O3 N4 32.9(3) . . . . ?
O5 Ni1 O3 N4 -151.8(3) . . . . ?
O1 Ni1 O3 N4 -69.9(12) . . . . ?
N6 Ni1 O3 N4 119.6(3) . . . . ?
N1 Ni1 O3 N4 -56.5(3) . . . . ?
O7 Ni1 O5 N7 41.2(17) . . . . ?
O3 Ni1 O5 N7 -40.2(3) . . . . ?
O1 Ni1 O5 N7 145.8(3) . . . . ?
N6 Ni1 O5 N7 53.5(3) . . . . ?
N1 Ni1 O5 N7 -127.0(3) . . . . ?
O3 Ni1 O7 N9 147.8(3) . . . . ?
O5 Ni1 O7 N9 66.6(17) . . . . ?
O1 Ni1 O7 N9 -38.1(3) . . . . ?
N6 Ni1 O7 N9 54.2(3) . . . . ?
N1 Ni1 O7 N9 -125.3(3) . . . . ?
C4 C5 N1 C1 1.1(7) . . . . ?
C13 C5 N1 C1 178.9(4) . . . . ?
C4 C5 N1 Ni1 176.3(4) . . . . ?
C13 C5 N1 Ni1 -5.9(5) . . . . ?
C2 C1 N1 C5 -1.1(6) . . . . ?
C6 C1 N1 C5 178.7(4) . . . . ?
C2 C1 N1 Ni1 -176.3(3) . . . . ?
C6 C1 N1 Ni1 3.5(5) . . . . ?
O7 Ni1 N1 C5 -51.8(3) . . . . ?
O3 Ni1 N1 C5 38.3(3) . . . . ?
O5 Ni1 N1 C5 127.2(3) . . . . ?
O1 Ni1 N1 C5 -143.1(3) . . . . ?
N6 Ni1 N1 C5 -59(2) . . . . ?
O7 Ni1 N1 C1 123.2(3) . . . . ?
O3 Ni1 N1 C1 -146.7(3) . . . . ?
O5 Ni1 N1 C1 -57.7(3) . . . . ?
O1 Ni1 N1 C1 31.9(3) . . . . ?
N6 Ni1 N1 C1 116(2) . . . . ?
Ni1 O1 N2 C6 50.1(5) . . . . ?
Ni1 O1 N2 C7 -133.5(3) . . . . ?
N3 C6 N2 O1 -179.6(4) . . . . ?
C1 C6 N2 O1 1.3(7) . . . . ?
N3 C6 N2 C7 3.9(5) . . . . ?
C1 C6 N2 C7 -175.2(4) . . . . ?
C10 C7 N2 O1 46.6(5) . . . . ?
C9 C7 N2 O1 -73.0(5) . . . . ?
C8 C7 N2 O1 168.3(4) . . . . ?
C10 C7 N2 C6 -136.6(4) . . . . ?
C9 C7 N2 C6 103.8(4) . . . . ?
C8 C7 N2 C6 -15.0(5) . . . . ?
N2 C6 N3 O2 -179.4(4) . . . . ?
C1 C6 N3 O2 -0.3(7) . . . . ?
N2 C6 N3 C8 10.2(5) . . . . ?
C1 C6 N3 C8 -170.7(4) . . . . ?
C11 C8 N3 O2 47.6(6) . . . . ?
C12 C8 N3 O2 -71.9(5) . . . . ?
C7 C8 N3 O2 170.4(4) . . . . ?
C11 C8 N3 C6 -141.6(4) . . . . ?
C12 C8 N3 C6 98.9(4) . . . . ?
C7 C8 N3 C6 -18.8(5) . . . . ?
Ni1 O3 N4 C13 47.4(5) . . . . ?
Ni1 O3 N4 C15 -131.9(3) . . . . ?
N5 C13 N4 O3 -177.4(4) . . . . ?
C5 C13 N4 O3 1.9(7) . . . . ?
N5 C13 N4 C15 2.0(5) . . . . ?
C5 C13 N4 C15 -178.8(4) . . . . ?
C19 C15 N4 O3 -61.7(6) . . . . ?
C18 C15 N4 O3 57.8(6) . . . . ?
C14 C15 N4 O3 178.2(4) . . . . ?
C19 C15 N4 C13 118.9(5) . . . . ?
C18 C15 N4 C13 -121.6(5) . . . . ?
C14 C15 N4 C13 -1.2(5) . . . . ?
N4 C13 N5 O4 176.1(5) . . . . ?
C5 C13 N5 O4 -3.1(8) . . . . ?
N4 C13 N5 C14 -2.0(6) . . . . ?
C5 C13 N5 C14 178.8(4) . . . . ?
C17 C14 N5 O4 -55.1(7) . . . . ?
C16 C14 N5 O4 63.0(7) . . . . ?
C15 C14 N5 O4 -177.0(5) . . . . ?
C17 C14 N5 C13 123.1(5) . . . . ?
C16 C14 N5 C13 -118.7(5) . . . . ?
C15 C14 N5 C13 1.2(6) . . . . ?
C21 C20 N6 C24 -1.3(7) . . . . ?
C25 C20 N6 C24 179.3(4) . . . . ?
C21 C20 N6 Ni1 178.2(4) . . . . ?
C25 C20 N6 Ni1 -1.2(5) . . . . ?
C23 C24 N6 C20 1.2(6) . . . . ?
C32 C24 N6 C20 -178.8(4) . . . . ?
C23 C24 N6 Ni1 -178.3(4) . . . . ?
C32 C24 N6 Ni1 1.7(5) . . . . ?
O7 Ni1 N6 C20 146.9(3) . . . . ?
O3 Ni1 N6 C20 57.0(3) . . . . ?
O5 Ni1 N6 C20 -32.1(3) . . . . ?
O1 Ni1 N6 C20 -122.0(3) . . . . ?
N1 Ni1 N6 C20 154(2) . . . . ?
O7 Ni1 N6 C24 -33.6(3) . . . . ?
O3 Ni1 N6 C24 -123.5(3) . . . . ?
O5 Ni1 N6 C24 147.4(3) . . . . ?
O1 Ni1 N6 C24 57.5(3) . . . . ?
N1 Ni1 N6 C24 -26(2) . . . . ?
Ni1 O5 N7 C25 -44.7(4) . . . . ?
Ni1 O5 N7 C27 138.1(3) . . . . ?
N8 C25 N7 O5 175.3(3) . . . . ?
C20 C25 N7 O5 -4.4(7) . . . . ?
N8 C25 N7 C27 -7.3(5) . . . . ?
C20 C25 N7 C27 173.0(4) . . . . ?
C29 C27 N7 O5 -44.1(6) . . . . ?
C28 C27 N7 O5 73.8(5) . . . . ?
C26 C27 N7 O5 -166.5(4) . . . . ?
C29 C27 N7 C25 138.4(4) . . . . ?
C28 C27 N7 C25 -103.7(5) . . . . ?
C26 C27 N7 C25 16.0(5) . . . . ?
N7 C25 N8 O6 179.9(4) . . . . ?
C20 C25 N8 O6 -0.4(7) . . . . ?
N7 C25 N8 C26 -5.3(5) . . . . ?
C20 C25 N8 C26 174.4(4) . . . . ?
C30 C26 N8 O6 -47.8(6) . . . . ?
C31 C26 N8 O6 70.8(5) . . . . ?
C27 C26 N8 O6 -170.2(4) . . . . ?
C30 C26 N8 C25 137.1(4) . . . . ?
C31 C26 N8 C25 -104.3(5) . . . . ?
C27 C26 N8 C25 14.7(5) . . . . ?
Ni1 O7 N9 C32 -48.0(5) . . . . ?
Ni1 O7 N9 C34 138.5(3) . . . . ?
N10 C32 N9 O7 -179.7(4) . . . . ?
C24 C32 N9 O7 -0.4(7) . . . . ?
N10 C32 N9 C34 -5.9(5) . . . . ?
C24 C32 N9 C34 173.4(4) . . . . ?
C35 C34 N9 O7 -46.3(6) . . . . ?
C36 C34 N9 O7 72.6(5) . . . . ?
C33 C34 N9 O7 -168.0(4) . . . . ?
C35 C34 N9 C32 139.5(5) . . . . ?
C36 C34 N9 C32 -101.6(5) . . . . ?
C33 C34 N9 C32 17.8(5) . . . . ?
N9 C32 N10 O8 -179.9(4) . . . . ?
C24 C32 N10 O8 0.8(8) . . . . ?
N9 C32 N10 C33 -9.8(5) . . . . ?
C24 C32 N10 C33 170.9(4) . . . . ?
C38 C33 N10 O8 -46.3(6) . . . . ?
C37 C33 N10 O8 72.0(5) . . . . ?
C34 C33 N10 O8 -169.3(4) . . . . ?
C38 C33 N10 C32 143.1(4) . . . . ?
C37 C33 N10 C32 -98.7(4) . . . . ?
C34 C33 N10 C32 20.1(5) . . . . ?
